data_4000421
_journal_name_full 'Chemistry of Materials'
_journal_paper_doi 10.1021/cm049594l
_journal_year 2004
_chemical_formula_sum 'C21 H39 N3 O3 S'
_chemical_formula_weight 413.61
_chemical_name_common 'guanidinium tetradecylbenzenesulfonate'
_space_group_IT_number 14
_symmetry_cell_setting monoclinic
_symmetry_space_group_name_Hall '-P 2ybc'
_symmetry_space_group_name_H-M 'P 1 21/c 1'
_atom_sites_solution_hydrogens geom
_atom_sites_solution_primary direct
_atom_sites_solution_secondary difmap
_cell_angle_alpha 90.00
_cell_angle_beta 92.131(2)
_cell_angle_gamma 90.00
_cell_formula_units_Z 8
_cell_length_a 7.8868(8)
_cell_length_b 10.1325(10)
_cell_length_c 59.017(6)
_cell_measurement_reflns_used 3307
_cell_measurement_temperature 173(2)
_cell_measurement_theta_max 51.417
_cell_measurement_theta_min 4.523
_cell_volume 4713.0(8)
_diffrn_ambient_temperature 173(2)
_diffrn_detector_area_resol_mean ?
_diffrn_measurement_device_type 'Siemens SMART Platform CCD'
_diffrn_measurement_method 'area detector, omega scans'
_diffrn_radiation_monochromator graphite
_diffrn_radiation_source 'normal-focus sealed tube'
_diffrn_radiation_type MoK\a
_diffrn_radiation_wavelength 0.71073
_diffrn_reflns_av_R_equivalents 0.0776
_diffrn_reflns_av_sigmaI/netI 0.1075
_diffrn_reflns_limit_h_max 10
_diffrn_reflns_limit_h_min -10
_diffrn_reflns_limit_k_max 12
_diffrn_reflns_limit_k_min -12
_diffrn_reflns_limit_l_max 53
_diffrn_reflns_limit_l_min -75
_diffrn_reflns_number 28804
_diffrn_reflns_theta_max 27.12
_diffrn_reflns_theta_min 2.04
_diffrn_standards_decay_% ?
_diffrn_standards_interval_count ?
_diffrn_standards_interval_time ?
_diffrn_standards_number ?
_exptl_absorpt_coefficient_mu 0.162
_exptl_absorpt_correction_T_max 1.000000
_exptl_absorpt_correction_T_min 0.712407
_exptl_absorpt_correction_type multi-scan
_exptl_absorpt_process_details 'SADABS, R. Blessing, 1995'
_exptl_crystal_colour ?
_exptl_crystal_density_diffrn 1.166
_exptl_crystal_density_meas ?
_exptl_crystal_density_method 'not measured'
_exptl_crystal_description ?
_exptl_crystal_F_000 1808
_exptl_crystal_size_max 0.4
_exptl_crystal_size_mid 0.4
_exptl_crystal_size_min 0.1
_refine_ls_extinction_coef ?
_refine_ls_extinction_method none
_refine_ls_goodness_of_fit_ref 1.135
_refine_ls_hydrogen_treatment mixed
_refine_ls_matrix_type full
_refine_ls_number_parameters 507
_refine_ls_number_reflns 10302
_refine_ls_number_restraints 0
_refine_ls_restrained_S_all 1.135
_refine_ls_R_factor_all 0.1553
_refine_ls_R_factor_gt 0.0973
_refine_ls_shift/su_max 0.000
_refine_ls_shift/su_mean 0.000
_refine_ls_structure_factor_coef Fsqd
_refine_ls_weighting_details 'calc w=1/[\s^2^(Fo^2^)+(0.0614P)^2^+9.7073P] where P=(Fo^2^+2Fc^2^)/3'
_refine_ls_weighting_scheme calc
_refine_ls_wR_factor_gt 0.2173
_refine_ls_wR_factor_ref 0.2372
_reflns_number_gt 6158
_reflns_number_total 10302
_reflns_threshold_expression >2sigma(I)
_cod_original_sg_symbol_H-M P2(1)/c
_cod_database_code 4000421

loop_
_symmetry_equiv_pos_as_xyz
'x, y, z'
'-x, y+1/2, -z+1/2'
'-x, -y, -z'
'x, -y-1/2, z-1/2'

loop_
_atom_site_label
_atom_site_type_symbol
_atom_site_fract_x
_atom_site_fract_y
_atom_site_fract_z
_atom_site_U_iso_or_equiv
_atom_site_adp_type
_atom_site_occupancy
_atom_site_symmetry_multiplicity
_atom_site_calc_flag
_atom_site_refinement_flags
_atom_site_disorder_assembly
_atom_site_disorder_group
S1 S 0.51252(13) 0.52493(11) 0.036165(18) 0.0245(3) Uani 1 1 d . . .
S2 S 0.01547(14) 0.93036(11) 0.052047(19) 0.0278(3) Uani 1 1 d . . .
O1 O 0.3597(4) 0.4450(3) 0.03341(5) 0.0292(7) Uani 1 1 d . . .
O2 O 0.6620(4) 0.4453(3) 0.03207(5) 0.0291(7) Uani 1 1 d . . .
O3 O -0.1390(4) 0.8648(3) 0.04408(5) 0.0324(8) Uani 1 1 d . . .
O4 O 0.1655(4) 0.8708(3) 0.04268(5) 0.0322(8) Uani 1 1 d . . .
C5 C 0.5275(5) 0.5656(4) 0.06482(7) 0.0244(9) Uani 1 1 d . . .
O6 O 0.5037(4) 0.6472(3) 0.02366(5) 0.0333(8) Uani 1 1 d . . .
N7 N 0.8536(4) 0.7035(4) 0.00316(6) 0.0298(9) Uani 1 1 d . . .
H7A H 0.7552 0.6792 -0.0030 0.036 Uiso 1 1 calc R . .
H7B H 0.8571 0.7540 0.0153 0.036 Uiso 1 1 calc R . .
N8 N 0.9898(5) 0.5884(4) -0.02399(6) 0.0286(9) Uani 1 1 d . . .
H8A H 0.8914 0.5641 -0.0302 0.034 Uiso 1 1 calc R . .
H8B H 1.0847 0.5621 -0.0300 0.034 Uiso 1 1 calc R . .
N9 N 1.1440(4) 0.7029(4) 0.00331(6) 0.0289(9) Uani 1 1 d . . .
H9A H 1.1477 0.7548 0.0153 0.035 Uiso 1 1 calc R . .
H9B H 1.2388 0.6766 -0.0027 0.035 Uiso 1 1 calc R . .
N10 N 0.6570(5) 1.1629(4) 0.04156(7) 0.0365(10) Uani 1 1 d . . .
H10A H 0.6561 1.2498 0.0415 0.044 Uiso 1 1 calc R . .
H10B H 0.7541 1.1201 0.0416 0.044 Uiso 1 1 calc R . .
C11 C 0.6361(6) 0.4975(5) 0.08002(8) 0.0346(11) Uani 1 1 d . . .
H11 H 0.7041 0.4276 0.0747 0.042 Uiso 1 1 calc R . .
C12 C 0.9366(6) 0.6573(5) 0.25513(8) 0.0340(11) Uani 1 1 d . . .
H12A H 0.8226 0.6460 0.2613 0.041 Uiso 1 1 calc R . .
H12B H 0.9575 0.7532 0.2537 0.041 Uiso 1 1 calc R . .
C13 C 0.9952(6) 0.6643(4) -0.00574(7) 0.0246(10) Uani 1 1 d . . .
C14 C 0.8055(6) 0.6543(5) 0.21542(8) 0.0359(11) Uani 1 1 d . . .
H14A H 0.8282 0.7499 0.2138 0.043 Uiso 1 1 calc R . .
H14B H 0.6921 0.6446 0.2219 0.043 Uiso 1 1 calc R . .
O15 O 0.0118(4) 1.0716(3) 0.04896(6) 0.0373(8) Uani 1 1 d . . .
C16 C 0.5556(7) 0.6739(5) 0.13559(8) 0.0384(12) Uani 1 1 d . . .
H16A H 0.4391 0.6712 0.1413 0.046 Uiso 1 1 calc R . .
H16B H 0.5927 0.7672 0.1360 0.046 Uiso 1 1 calc R . .
C17 C 0.9362(6) 0.5963(5) 0.23187(8) 0.0362(12) Uani 1 1 d . . .
H17A H 0.9150 0.5004 0.2333 0.043 Uiso 1 1 calc R . .
H17B H 1.0501 0.6076 0.2256 0.043 Uiso 1 1 calc R . .
C18 C 0.0743(6) 0.8507(5) 0.12781(8) 0.0337(11) Uani 1 1 d . . .
C19 C 1.0640(6) 0.6607(5) 0.29521(8) 0.0374(12) Uani 1 1 d . . .
H19A H 0.9478 0.6524 0.3008 0.045 Uiso 1 1 calc R . .
H19B H 1.0896 0.7560 0.2940 0.045 Uiso 1 1 calc R . .
C20 C 0.6209(7) 0.9057(5) 0.28727(8) 0.0380(12) Uani 1 1 d . . .
H20A H 0.5997 1.0017 0.2884 0.046 Uiso 1 1 calc R . .
H20B H 0.7364 0.8934 0.2816 0.046 Uiso 1 1 calc R . .
N21 N 0.3685(5) 1.1616(4) 0.04156(8) 0.0427(11) Uani 1 1 d . . .
H21A H 0.2721 1.1181 0.0421 0.051 Uiso 1 1 calc R . .
H21B H 0.3682 1.2483 0.0410 0.051 Uiso 1 1 calc R . .
C22 C 0.4934(6) 0.8460(5) 0.27053(8) 0.0369(12) Uani 1 1 d . . .
H22A H 0.3784 0.8564 0.2765 0.044 Uiso 1 1 calc R . .
H22B H 0.5164 0.7503 0.2693 0.044 Uiso 1 1 calc R . .
C23 C 0.6695(6) 0.5975(5) 0.15206(8) 0.0331(11) Uani 1 1 d . . .
H23A H 0.7861 0.5960 0.1464 0.040 Uiso 1 1 calc R . .
H23B H 0.6290 0.5051 0.1528 0.040 Uiso 1 1 calc R . .
C24 C 0.0901(7) 0.8184(5) 0.15271(8) 0.0390(12) Uani 1 1 d . . .
H24A H 0.1156 0.7231 0.1542 0.047 Uiso 1 1 calc R . .
H24B H -0.0219 0.8333 0.1593 0.047 Uiso 1 1 calc R . .
C25 C 0.2296(6) 0.8414(5) 0.19119(8) 0.0368(12) Uani 1 1 d . . .
H25A H 0.1167 0.8536 0.1977 0.044 Uiso 1 1 calc R . .
H25B H 0.2524 0.7454 0.1907 0.044 Uiso 1 1 calc R . .
C26 C 0.8014(6) 0.5919(5) 0.19205(8) 0.0357(11) Uani 1 1 d . . .
H26A H 0.9158 0.5982 0.1858 0.043 Uiso 1 1 calc R . .
H26B H 0.7733 0.4971 0.1935 0.043 Uiso 1 1 calc R . .
C27 C 0.5468(6) 0.6308(4) 0.11129(7) 0.0278(10) Uani 1 1 d . . .
C28 C 1.0675(6) 0.6001(5) 0.27191(8) 0.0371(12) Uani 1 1 d . . .
H28A H 1.0479 0.5039 0.2732 0.045 Uiso 1 1 calc R . .
H28B H 1.1818 0.6129 0.2659 0.045 Uiso 1 1 calc R . .
C29 C 0.6742(6) 0.6558(5) 0.17561(8) 0.0341(11) Uani 1 1 d . . .
H29A H 0.5598 0.6481 0.1818 0.041 Uiso 1 1 calc R . .
H29B H 0.7011 0.7510 0.1745 0.041 Uiso 1 1 calc R . .
C30 C 0.6122(6) 0.8437(5) 0.31086(8) 0.0367(12) Uani 1 1 d . . .
H30A H 0.4949 0.8526 0.3161 0.044 Uiso 1 1 calc R . .
H30B H 0.6373 0.7483 0.3097 0.044 Uiso 1 1 calc R . .
C31 C 0.5128(6) 1.0969(5) 0.04162(8) 0.0347(11) Uani 1 1 d . . .
C32 C 1.1783(7) 0.6591(5) 0.33594(9) 0.0413(12) Uani 1 1 d . . .
H32A H 1.0594 0.6546 0.3407 0.050 Uiso 1 1 calc R . .
H32B H 1.2102 0.7535 0.3352 0.050 Uiso 1 1 calc R . .
C33 C 0.4956(7) 0.9069(5) 0.24708(8) 0.0374(12) Uani 1 1 d . . .
H33A H 0.4739 1.0028 0.2483 0.045 Uiso 1 1 calc R . .
H33B H 0.6099 0.8952 0.2410 0.045 Uiso 1 1 calc R . .
C34 C 0.7336(7) 0.9044(5) 0.32859(8) 0.0379(12) Uani 1 1 d . . .
H34A H 0.8515 0.8914 0.3239 0.046 Uiso 1 1 calc R . .
H34B H 0.7124 1.0006 0.3294 0.046 Uiso 1 1 calc R . .
C35 C 0.3619(7) 0.9056(5) 0.20692(8) 0.0388(12) Uani 1 1 d . . .
H35A H 0.3380 1.0013 0.2079 0.047 Uiso 1 1 calc R . .
H35B H 0.4750 0.8948 0.2004 0.047 Uiso 1 1 calc R . .
C36 C 0.3655(6) 0.8469(5) 0.23078(8) 0.0371(12) Uani 1 1 d . . .
H36A H 0.2519 0.8577 0.2371 0.044 Uiso 1 1 calc R . .
H36B H 0.3880 0.7510 0.2297 0.044 Uiso 1 1 calc R . .
C37 C 0.0334(5) 0.9012(4) 0.08143(8) 0.0262(10) Uani 1 1 d . . .
C38 C 0.6454(6) 0.5308(5) 0.10266(8) 0.0337(11) Uani 1 1 d . . .
H38 H 0.7214 0.4840 0.1126 0.040 Uiso 1 1 calc R . .
C39 C 1.1873(7) 0.6000(5) 0.31250(8) 0.0408(12) Uani 1 1 d . . .
H39A H 1.3040 0.6110 0.3072 0.049 Uiso 1 1 calc R . .
H39B H 1.1642 0.5042 0.3134 0.049 Uiso 1 1 calc R . .
C40 C 0.4291(6) 0.6662(5) 0.07336(8) 0.0362(12) Uani 1 1 d . . .
H40 H 0.3533 0.7136 0.0635 0.043 Uiso 1 1 calc R . .
C41 C 0.7155(7) 0.8455(5) 0.35188(8) 0.0399(12) Uani 1 1 d . . .
H41A H 0.7400 0.7498 0.3510 0.048 Uiso 1 1 calc R . .
H41B H 0.5958 0.8549 0.3561 0.048 Uiso 1 1 calc R . .
C42 C 0.2223(6) 0.8938(5) 0.16703(8) 0.0364(12) Uani 1 1 d . . .
H42A H 0.3349 0.8842 0.1604 0.044 Uiso 1 1 calc R . .
H42B H 0.1929 0.9888 0.1671 0.044 Uiso 1 1 calc R . .
C43 C -0.0152(7) 0.7677(6) 0.11342(9) 0.0476(14) Uani 1 1 d . . .
H43 H -0.0647 0.6909 0.1196 0.057 Uiso 1 1 calc R . .
C44 C 0.1441(7) 0.9619(5) 0.11818(9) 0.0446(14) Uani 1 1 d . . .
H44 H 0.2064 1.0223 0.1276 0.054 Uiso 1 1 calc R . .
N45 N 0.5150(6) 0.9669(4) 0.04252(8) 0.0465(12) Uani 1 1 d . . .
H45A H 0.4192 0.9227 0.0431 0.056 Uiso 1 1 calc R . .
H45B H 0.6123 0.9243 0.0426 0.056 Uiso 1 1 calc R . .
C46 C 1.2920(7) 0.5917(5) 0.35388(8) 0.0410(13) Uani 1 1 d . . .
H46A H 1.2593 0.4976 0.3548 0.049 Uiso 1 1 calc R . .
H46B H 1.4107 0.5955 0.3490 0.049 Uiso 1 1 calc R . .
C47 C 0.1251(7) 0.9867(5) 0.09529(9) 0.0410(12) Uani 1 1 d . . .
H47 H 0.1754 1.0630 0.0890 0.049 Uiso 1 1 calc R . .
C48 C 0.4403(7) 0.6979(5) 0.09604(8) 0.0391(12) Uani 1 1 d . . .
H48 H 0.3728 0.7681 0.1014 0.047 Uiso 1 1 calc R . .
C49 C 0.8268(7) 0.9035(5) 0.37074(8) 0.0393(12) Uani 1 1 d . . .
H49A H 0.8088 1.0002 0.3711 0.047 Uiso 1 1 calc R . .
H49B H 0.9471 0.8878 0.3673 0.047 Uiso 1 1 calc R . .
C50 C 0.7944(8) 0.8475(6) 0.39395(9) 0.0492(14) Uani 1 1 d . . .
H50A H 0.6769 0.8704 0.3979 0.059 Uiso 1 1 calc R . .
H50B H 0.8013 0.7501 0.3931 0.059 Uiso 1 1 calc R . .
C51 C -0.0370(7) 0.7896(5) 0.09064(9) 0.0440(14) Uani 1 1 d . . .
H51 H -0.0996 0.7291 0.0813 0.053 Uiso 1 1 calc R . .
C52 C 1.2837(7) 0.6513(6) 0.37689(9) 0.0501(14) Uani 1 1 d . . .
H52A H 1.1635 0.6548 0.3811 0.060 Uiso 1 1 calc R . .
H52B H 1.3258 0.7433 0.3762 0.060 Uiso 1 1 calc R . .
C53 C 1.3846(9) 0.5784(7) 0.39527(10) 0.0681(19) Uani 1 1 d . . .
H53A H 1.3390 0.4890 0.3968 0.102 Uiso 1 1 calc R . .
H53B H 1.3765 0.6256 0.4097 0.102 Uiso 1 1 calc R . .
H53C H 1.5038 0.5733 0.3912 0.102 Uiso 1 1 calc R . .
C54 C 0.9118(8) 0.8932(7) 0.41276(10) 0.0626(18) Uani 1 1 d . . .
H54A H 1.0290 0.8728 0.4091 0.094 Uiso 1 1 calc R . .
H54B H 0.8840 0.8481 0.4268 0.094 Uiso 1 1 calc R . .
H54C H 0.8995 0.9887 0.4147 0.094 Uiso 1 1 calc R . .

loop_
_atom_site_aniso_label
_atom_site_aniso_U_11
_atom_site_aniso_U_22
_atom_site_aniso_U_33
_atom_site_aniso_U_23
_atom_site_aniso_U_13
_atom_site_aniso_U_12
S1 0.0162(5) 0.0324(6) 0.0248(6) -0.0007(5) -0.0019(4) 0.0006(5)
S2 0.0232(6) 0.0330(6) 0.0270(6) -0.0007(5) -0.0014(4) 0.0016(5)
O1 0.0175(16) 0.0372(18) 0.0325(17) -0.0055(14) -0.0021(13) -0.0015(13)
O2 0.0182(16) 0.0382(18) 0.0308(17) -0.0049(14) -0.0008(13) 0.0035(13)
O3 0.0227(17) 0.0427(19) 0.0314(18) -0.0077(15) -0.0049(13) -0.0002(15)
O4 0.0205(17) 0.046(2) 0.0305(18) -0.0076(15) 0.0003(13) 0.0061(14)
C5 0.015(2) 0.029(2) 0.029(2) 0.0015(19) -0.0035(17) -0.0026(18)
O6 0.0290(18) 0.0373(18) 0.0337(18) 0.0073(15) 0.0013(14) -0.0004(15)
N7 0.017(2) 0.045(2) 0.027(2) -0.0061(17) -0.0010(16) 0.0018(17)
N8 0.0160(19) 0.036(2) 0.033(2) -0.0042(17) -0.0018(16) 0.0012(17)
N9 0.0154(19) 0.043(2) 0.029(2) -0.0085(17) -0.0002(16) 0.0000(17)
N10 0.022(2) 0.033(2) 0.054(3) 0.007(2) 0.0027(18) 0.0033(18)
C11 0.031(3) 0.032(3) 0.041(3) -0.006(2) -0.004(2) 0.010(2)
C12 0.033(3) 0.038(3) 0.031(3) 0.003(2) -0.001(2) 0.002(2)
C13 0.023(2) 0.026(2) 0.025(2) 0.0041(18) -0.0007(18) 0.0001(19)
C14 0.036(3) 0.043(3) 0.029(3) 0.002(2) 0.003(2) 0.001(2)
O15 0.040(2) 0.0309(18) 0.041(2) 0.0109(15) -0.0046(16) 0.0036(16)
C16 0.042(3) 0.040(3) 0.033(3) -0.004(2) -0.005(2) 0.003(2)
C17 0.040(3) 0.038(3) 0.031(3) -0.001(2) 0.000(2) -0.001(2)
C18 0.029(3) 0.037(3) 0.035(3) -0.002(2) 0.001(2) 0.003(2)
C19 0.036(3) 0.043(3) 0.033(3) -0.002(2) -0.001(2) -0.001(2)
C20 0.040(3) 0.038(3) 0.035(3) -0.001(2) -0.003(2) 0.001(2)
N21 0.025(2) 0.038(2) 0.065(3) 0.014(2) -0.003(2) 0.0001(19)
C22 0.034(3) 0.040(3) 0.036(3) -0.001(2) -0.004(2) 0.001(2)
C23 0.035(3) 0.035(3) 0.029(3) 0.002(2) 0.000(2) -0.002(2)
C24 0.040(3) 0.045(3) 0.033(3) 0.004(2) 0.000(2) -0.001(2)
C25 0.039(3) 0.041(3) 0.030(3) 0.000(2) 0.000(2) 0.005(2)
C26 0.040(3) 0.042(3) 0.025(2) 0.000(2) 0.000(2) -0.002(2)
C27 0.027(2) 0.030(2) 0.027(2) -0.0020(19) -0.0023(19) -0.002(2)
C28 0.038(3) 0.039(3) 0.034(3) 0.001(2) -0.002(2) -0.003(2)
C29 0.034(3) 0.038(3) 0.030(3) 0.000(2) 0.002(2) -0.002(2)
C30 0.039(3) 0.035(3) 0.035(3) -0.004(2) -0.003(2) -0.001(2)
C31 0.034(3) 0.037(3) 0.033(3) 0.007(2) 0.001(2) 0.002(2)
C32 0.040(3) 0.043(3) 0.040(3) 0.001(2) -0.004(2) 0.000(2)
C33 0.039(3) 0.040(3) 0.033(3) -0.002(2) 0.003(2) 0.000(2)
C34 0.039(3) 0.038(3) 0.036(3) 0.000(2) -0.005(2) -0.002(2)
C35 0.045(3) 0.037(3) 0.034(3) -0.003(2) 0.002(2) 0.002(2)
C36 0.039(3) 0.041(3) 0.031(3) -0.001(2) -0.001(2) -0.002(2)
C37 0.021(2) 0.029(2) 0.029(2) -0.0020(19) 0.0009(18) -0.0002(19)
C38 0.038(3) 0.029(3) 0.033(3) -0.002(2) -0.007(2) 0.003(2)
C39 0.040(3) 0.044(3) 0.038(3) -0.001(2) -0.005(2) 0.000(2)
C40 0.036(3) 0.036(3) 0.036(3) 0.001(2) -0.003(2) 0.012(2)
C41 0.045(3) 0.038(3) 0.036(3) 0.001(2) -0.008(2) -0.003(2)
C42 0.039(3) 0.036(3) 0.035(3) -0.004(2) 0.003(2) 0.001(2)
C43 0.053(4) 0.047(3) 0.043(3) 0.007(3) 0.000(3) -0.018(3)
C44 0.062(4) 0.037(3) 0.034(3) -0.007(2) -0.002(3) -0.013(3)
N45 0.029(2) 0.038(3) 0.072(3) 0.011(2) -0.001(2) 0.000(2)
C46 0.048(3) 0.041(3) 0.033(3) 0.001(2) -0.004(2) -0.001(3)
C47 0.050(3) 0.033(3) 0.040(3) 0.002(2) 0.001(2) -0.010(2)
C48 0.045(3) 0.036(3) 0.036(3) 0.000(2) -0.002(2) 0.013(2)
C49 0.039(3) 0.045(3) 0.034(3) -0.002(2) -0.005(2) -0.002(2)
C50 0.055(4) 0.044(3) 0.048(3) 0.011(3) -0.008(3) -0.003(3)
C51 0.046(3) 0.046(3) 0.039(3) 0.001(2) -0.009(2) -0.022(3)
C52 0.050(4) 0.065(4) 0.034(3) -0.001(3) -0.002(3) -0.002(3)
C53 0.077(5) 0.088(5) 0.038(3) 0.003(3) -0.014(3) 0.000(4)
C54 0.061(4) 0.077(5) 0.049(4) -0.005(3) -0.010(3) -0.014(4)
